data_7054087
loop_
_publ_author_name
'He, Fang-Hong'
'Tao, Lin'
'Li, Xiao-Wen'
'Li, Yan-Tuan'
'Wu, Zhi-Yong'
'Yan, Cui-Wei'

_publ_section_title
;
 Syntheses and structures of new dicopper(ii) complexes bridged by
 N-(2-hydroxyphenyl)-N&#x2032;-(3-aminopropyl)oxamide: DNA-binding
 properties and cytotoxic activities
;
_journal_issue 10
_journal_name_full 'New Journal of Chemistry'
_journal_page_first 2078
_journal_paper_doi 10.1039/c2nj40397h
_journal_volume 36
_journal_year 2012
_chemical_formula_sum 'C23 H26 Cl Cu2 N5 O10'
_chemical_formula_weight 695.02
_chemical_name_systematic
;
?
;
_space_group_IT_number 2
_symmetry_cell_setting triclinic
_symmetry_space_group_name_Hall '-P 1'
_symmetry_space_group_name_H-M 'P -1'
_atom_sites_solution_hydrogens geom
_atom_sites_solution_primary direct
_atom_sites_solution_secondary difmap
_audit_creation_method SHELXL-97
_cell_angle_alpha 79.1190(10)
_cell_angle_beta 71.6090(10)
_cell_angle_gamma 64.3420(10)
_cell_formula_units_Z 2
_cell_length_a 10.2352(2)
_cell_length_b 11.7803(2)
_cell_length_c 12.9715(2)
_cell_measurement_temperature 296(2)
_cell_volume 1335.31(4)
_computing_structure_refinement 'SHELXL-97 (Sheldrick, 1997)'
_diffrn_ambient_temperature 296(2)
_diffrn_measured_fraction_theta_full 0.995
_diffrn_measured_fraction_theta_max 0.995
_diffrn_radiation_monochromator graphite
_diffrn_radiation_source 'fine-focus sealed tube'
_diffrn_radiation_type MoK\a
_diffrn_radiation_wavelength 0.71073
_diffrn_reflns_av_R_equivalents 0.0246
_diffrn_reflns_av_sigmaI/netI 0.0369
_diffrn_reflns_limit_h_max 12
_diffrn_reflns_limit_h_min -12
_diffrn_reflns_limit_k_max 14
_diffrn_reflns_limit_k_min -14
_diffrn_reflns_limit_l_max 15
_diffrn_reflns_limit_l_min -15
_diffrn_reflns_number 10326
_diffrn_reflns_theta_full 25.24
_diffrn_reflns_theta_max 25.24
_diffrn_reflns_theta_min 2.33
_exptl_absorpt_coefficient_mu 1.759
_exptl_absorpt_correction_T_max 0.9172
_exptl_absorpt_correction_T_min 0.8167
_exptl_absorpt_correction_type multi-scan
_exptl_crystal_density_diffrn 1.729
_exptl_crystal_density_method 'not measured'
_exptl_crystal_F_000 708
_exptl_crystal_size_max 0.12
_exptl_crystal_size_mid 0.07
_exptl_crystal_size_min 0.05
_refine_diff_density_max 1.152
_refine_diff_density_min -0.277
_refine_diff_density_rms 0.072
_refine_ls_extinction_method none
_refine_ls_goodness_of_fit_ref 1.035
_refine_ls_hydrogen_treatment constr
_refine_ls_matrix_type full
_refine_ls_number_parameters 398
_refine_ls_number_reflns 4814
_refine_ls_number_restraints 73
_refine_ls_restrained_S_all 1.078
_refine_ls_R_factor_all 0.0698
_refine_ls_R_factor_gt 0.0446
_refine_ls_shift/su_max 0.003
_refine_ls_shift/su_mean 0.000
_refine_ls_structure_factor_coef Fsqd
_refine_ls_weighting_details
; calc
[0.00000+1.00000exp(0.12(sin\q/\l)^2^)]/
[\s^2^(Fo^2^)+0.0000+1.0560*P+(0.0597P)^2^+0.0000sin\q/\l]
where P = 0.33333Fo^2^ + 0.66667Fc^2^
;
_refine_ls_weighting_scheme calc
_refine_ls_wR_factor_gt 0.1094
_refine_ls_wR_factor_ref 0.1237
_reflns_number_gt 3453
_reflns_number_total 4814
_reflns_threshold_expression >2sigma(I)
_cod_data_source_file c2nj40397h.txt
_cod_data_source_block a25
_cod_depositor_comments
;
The following automatic conversions were performed:

'_symmetry_cell_setting' value 'Triclinic' changed to 'triclinic'
according to
/usr/data/users/saulius/automatic-downloads/retrospective/RSC/lib/dictionaries/cif_core.dic
dictionary named 'cif_core.dic' version 2.4.2 from 2011-04-26.

Automatic conversion script
Id: cif_fix_values 2281 2013-09-26 08:29:07Z andrius 
;
_cod_original_sg_symbol_H-M P-1
_cod_database_code 7054087

loop_
_symmetry_equiv_pos_as_xyz
'x, y, z'
'-x, -y, -z'

loop_
_atom_site_label
_atom_site_type_symbol
_atom_site_fract_x
_atom_site_fract_y
_atom_site_fract_z
_atom_site_U_iso_or_equiv
_atom_site_adp_type
_atom_site_occupancy
_atom_site_symmetry_multiplicity
_atom_site_calc_flag
_atom_site_refinement_flags
_atom_site_disorder_assembly
_atom_site_disorder_group
Cu1 Cu 0.47114(6) 0.23325(5) 0.89208(4) 0.04810(18) Uani 1 1 d . . .
Cu2 Cu 0.30879(6) 0.05992(5) 0.63575(4) 0.05172(19) Uani 1 1 d . . .
O1 O 0.6442(3) 0.1380(3) 0.9508(2) 0.0529(8) Uani 1 1 d . . .
O2 O 0.4632(3) -0.0074(3) 0.7168(2) 0.0497(7) Uani 1 1 d . . .
O3 O 0.2553(4) 0.2217(3) 0.6893(3) 0.0605(8) Uani 1 1 d . . .
O4 O 0.1502(4) -0.0082(3) 0.7634(2) 0.0656(9) Uani 1 1 d . . .
H4A H 0.1942 -0.0757 0.8105 0.098 Uiso 1 1 d R . .
H4B H 0.0846 0.0573 0.8044 0.098 Uiso 1 1 d R . .
N1 N 0.5199(4) 0.0741(3) 0.8391(3) 0.0422(8) Uani 1 1 d . . .
N2 N 0.3298(4) 0.2993(3) 0.8010(3) 0.0536(9) Uani 1 1 d . . .
N3 N 0.4221(5) 0.3979(3) 0.9449(3) 0.0610(10) Uani 1 1 d . . .
H3A H 0.4177 0.3863 1.0163 0.073 Uiso 1 1 calc R . .
H3B H 0.4990 0.4212 0.9108 0.073 Uiso 1 1 calc R . .
N4 N 0.3785(4) -0.0950(4) 0.5562(3) 0.0522(9) Uani 1 1 d . . .
N5 N 0.1804(4) 0.1381(4) 0.5323(3) 0.0543(9) Uani 1 1 d . . .
C1 C 0.7001(5) 0.0147(4) 0.9336(3) 0.0478(10) Uani 1 1 d . . .
C2 C 0.6377(4) -0.0260(4) 0.8733(3) 0.0416(9) Uani 1 1 d . . .
C3 C 0.6947(5) -0.1530(4) 0.8533(3) 0.0503(10) Uani 1 1 d . . .
H3 H 0.6521 -0.1796 0.8141 0.060 Uiso 1 1 calc R . .
C4 C 0.8152(5) -0.2397(4) 0.8921(4) 0.0568(12) Uani 1 1 d . . .
H4 H 0.8539 -0.3247 0.8792 0.068 Uiso 1 1 calc R . .
C5 C 0.8771(5) -0.1984(5) 0.9504(4) 0.0607(13) Uani 1 1 d . . .
H5 H 0.9582 -0.2563 0.9761 0.073 Uiso 1 1 calc R . .
C6 C 0.8213(5) -0.0738(5) 0.9708(4) 0.0547(12) Uani 1 1 d . . .
H6 H 0.8649 -0.0483 1.0099 0.066 Uiso 1 1 calc R . .
C7 C 0.4479(4) 0.0793(4) 0.7710(3) 0.0426(9) Uani 1 1 d . . .
C8 C 0.3333(5) 0.2108(4) 0.7535(3) 0.0495(11) Uani 1 1 d . . .
C9 C 0.2220(6) 0.4284(4) 0.7879(5) 0.0709(15) Uani 1 1 d . . .
H9A H 0.1234 0.4373 0.8343 0.085 Uiso 1 1 calc R . .
H9B H 0.2156 0.4462 0.7130 0.085 Uiso 1 1 calc R . .
C10 C 0.2672(7) 0.5217(5) 0.8166(5) 0.0726(15) Uani 1 1 d . . .
H10A H 0.3633 0.5151 0.7670 0.087 Uiso 1 1 calc R . .
H10B H 0.1940 0.6061 0.8052 0.087 Uiso 1 1 calc R . .
C11 C 0.2800(6) 0.5055(4) 0.9306(4) 0.0690(14) Uani 1 1 d . . .
H11A H 0.1946 0.4907 0.9801 0.083 Uiso 1 1 calc R . .
H11B H 0.2771 0.5826 0.9494 0.083 Uiso 1 1 calc R . .
C12 C 0.4749(6) -0.2090(5) 0.5712(4) 0.0660(13) Uani 1 1 d . . .
H12 H 0.5324 -0.2236 0.6192 0.079 Uiso 1 1 calc R . .
C13 C 0.4954(7) -0.3111(6) 0.5176(4) 0.0759(15) Uani 1 1 d . . .
H13 H 0.5660 -0.3914 0.5296 0.091 Uiso 1 1 calc R . .
C14 C 0.4118(7) -0.2916(6) 0.4485(4) 0.0774(16) Uani 1 1 d . . .
H14 H 0.4234 -0.3589 0.4137 0.093 Uiso 1 1 calc R . .
C15 C 0.3068(6) -0.1692(5) 0.4294(4) 0.0598(13) Uani 1 1 d . . .
C16 C 0.2127(7) -0.1354(7) 0.3565(4) 0.0734(16) Uani 1 1 d . . .
H16 H 0.2189 -0.1978 0.3185 0.088 Uiso 1 1 calc R . .
C17 C 0.1175(7) -0.0173(7) 0.3424(4) 0.0711(16) Uani 1 1 d . . .
H17 H 0.0595 0.0012 0.2940 0.085 Uiso 1 1 calc R . .
C18 C 0.1020(5) 0.0816(5) 0.3994(3) 0.0593(13) Uani 1 1 d . . .
C19 C 0.0063(6) 0.2070(6) 0.3890(4) 0.0719(15) Uani 1 1 d . . .
H19 H -0.0530 0.2317 0.3407 0.086 Uiso 1 1 calc R . .
C20 C -0.0023(6) 0.2941(6) 0.4479(5) 0.0802(17) Uani 1 1 d . . .
H20 H -0.0667 0.3782 0.4400 0.096 Uiso 1 1 calc R . .
C21 C 0.0867(6) 0.2567(5) 0.5210(4) 0.0657(13) Uani 1 1 d . . .
H21 H 0.0796 0.3165 0.5624 0.079 Uiso 1 1 calc R . .
C22 C 0.1903(5) 0.0514(5) 0.4726(3) 0.0525(11) Uani 1 1 d . . .
C23 C 0.2946(5) -0.0753(5) 0.4864(3) 0.0514(11) Uani 1 1 d . . .
O5 O 0.9141(4) 0.1851(4) 0.8730(3) 0.0854(11) Uani 1 1 d . . .
H5A H 0.8946 0.2628 0.8373 0.128 Uiso 1 1 d R . .
H5B H 0.8275 0.1767 0.8938 0.128 Uiso 1 1 d R . .
O6 O 0.6739(5) 0.2111(4) 1.1259(3) 0.0866(12) Uani 1 1 d . . .
H6A H 0.5971 0.2784 1.1555 0.130 Uiso 1 1 d R . .
H6B H 0.6439 0.1956 1.0775 0.130 Uiso 1 1 d R . .
Cl1 Cl 0.74443(14) 0.50481(11) 0.73598(11) 0.0640(3) Uani 1 1 d D . .
O7 O 0.8721(6) 0.4514(5) 0.7715(6) 0.176(3) Uani 1 1 d D A .
O8A O 0.6226(12) 0.532(2) 0.8329(10) 0.150(10) Uani 0.253(13) 1 d PDU A 1
O9A O 0.7276(17) 0.4351(15) 0.6763(16) 0.104(8) Uani 0.253(13) 1 d PDU A 1
O10A O 0.734(2) 0.6222(14) 0.684(2) 0.122(10) Uani 0.253(13) 1 d PDU A 1
O8B O 0.6402(8) 0.6132(6) 0.7859(8) 0.134(4) Uani 0.747(13) 1 d PDU A 2
O9B O 0.6815(8) 0.4165(6) 0.7531(9) 0.151(4) Uani 0.747(13) 1 d PDU A 2
O10B O 0.7856(9) 0.5313(10) 0.6238(5) 0.159(4) Uani 0.747(13) 1 d PDU A 2

loop_
_atom_site_aniso_label
_atom_site_aniso_U_11
_atom_site_aniso_U_22
_atom_site_aniso_U_33
_atom_site_aniso_U_23
_atom_site_aniso_U_13
_atom_site_aniso_U_12
Cu1 0.0450(3) 0.0503(3) 0.0532(3) -0.0113(2) -0.0229(3) -0.0127(2)
Cu2 0.0516(3) 0.0662(4) 0.0492(3) -0.0080(3) -0.0250(3) -0.0244(3)
O1 0.0468(17) 0.0590(19) 0.0586(19) -0.0159(14) -0.0266(15) -0.0127(15)
O2 0.0466(17) 0.0560(18) 0.0543(18) -0.0109(14) -0.0239(14) -0.0173(14)
O3 0.0579(19) 0.0608(19) 0.073(2) -0.0082(16) -0.0405(17) -0.0148(16)
O4 0.059(2) 0.092(2) 0.0520(19) -0.0041(17) -0.0196(16) -0.0332(19)
N1 0.0380(18) 0.051(2) 0.0425(19) -0.0074(15) -0.0159(15) -0.0164(16)
N2 0.051(2) 0.048(2) 0.065(2) -0.0087(18) -0.0298(19) -0.0114(17)
N3 0.065(3) 0.055(2) 0.069(3) -0.0129(19) -0.027(2) -0.020(2)
N4 0.052(2) 0.070(3) 0.042(2) -0.0104(17) -0.0151(17) -0.027(2)
N5 0.054(2) 0.072(3) 0.050(2) 0.0017(19) -0.0243(18) -0.031(2)
C1 0.047(2) 0.058(3) 0.038(2) -0.0107(19) -0.0062(19) -0.021(2)
C2 0.033(2) 0.054(2) 0.037(2) 0.0005(18) -0.0093(17) -0.0170(19)
C3 0.050(3) 0.057(3) 0.048(3) -0.007(2) -0.013(2) -0.025(2)
C4 0.055(3) 0.042(2) 0.062(3) 0.000(2) -0.017(2) -0.010(2)
C5 0.047(3) 0.068(3) 0.057(3) 0.002(2) -0.025(2) -0.008(2)
C6 0.048(3) 0.069(3) 0.051(3) -0.010(2) -0.026(2) -0.016(2)
C7 0.037(2) 0.050(2) 0.047(2) -0.0075(19) -0.0146(19) -0.0184(19)
C8 0.042(2) 0.058(3) 0.051(3) -0.004(2) -0.022(2) -0.015(2)
C9 0.066(3) 0.056(3) 0.091(4) -0.012(3) -0.042(3) -0.007(3)
C10 0.078(4) 0.049(3) 0.085(4) -0.010(3) -0.034(3) -0.010(3)
C11 0.076(4) 0.049(3) 0.078(4) -0.015(2) -0.026(3) -0.013(3)
C12 0.069(3) 0.075(3) 0.054(3) -0.013(2) -0.022(3) -0.021(3)
C13 0.074(4) 0.076(4) 0.068(4) -0.017(3) -0.017(3) -0.018(3)
C14 0.089(4) 0.095(4) 0.064(3) -0.028(3) -0.007(3) -0.052(4)
C15 0.062(3) 0.090(4) 0.042(3) -0.012(2) -0.007(2) -0.046(3)
C16 0.084(4) 0.125(5) 0.039(3) -0.018(3) -0.009(3) -0.067(4)
C17 0.073(4) 0.129(5) 0.037(3) -0.004(3) -0.018(3) -0.061(4)
C18 0.055(3) 0.101(4) 0.034(2) 0.005(2) -0.013(2) -0.045(3)
C19 0.068(3) 0.111(5) 0.051(3) 0.015(3) -0.032(3) -0.045(3)
C20 0.071(4) 0.093(4) 0.080(4) 0.026(3) -0.040(3) -0.035(3)
C21 0.067(3) 0.075(4) 0.064(3) 0.005(3) -0.028(3) -0.034(3)
C22 0.052(3) 0.088(3) 0.031(2) -0.001(2) -0.0107(19) -0.042(3)
C23 0.049(3) 0.082(3) 0.035(2) -0.009(2) -0.010(2) -0.035(2)
O5 0.067(2) 0.078(3) 0.105(3) 0.007(2) -0.031(2) -0.023(2)
O6 0.118(3) 0.082(3) 0.075(3) -0.010(2) -0.042(2) -0.041(2)
Cl1 0.0665(8) 0.0537(7) 0.0755(9) -0.0118(6) -0.0269(7) -0.0186(6)
O7 0.137(5) 0.128(5) 0.295(9) -0.024(5) -0.148(6) -0.016(4)
O8A 0.162(16) 0.22(2) 0.102(14) -0.066(13) 0.032(11) -0.136(15)
O9A 0.113(11) 0.111(11) 0.123(12) -0.058(8) -0.028(8) -0.059(8)
O10A 0.134(16) 0.119(15) 0.136(18) 0.050(13) -0.063(13) -0.076(13)
O8B 0.133(6) 0.088(5) 0.163(8) -0.069(5) -0.065(6) 0.016(4)
O9B 0.125(6) 0.115(6) 0.217(10) -0.028(6) 0.000(6) -0.077(5)
O10B 0.158(7) 0.161(9) 0.099(6) 0.012(5) -0.007(5) -0.036(6)

loop_
_atom_type_symbol
_atom_type_description
_atom_type_scat_dispersion_real
_atom_type_scat_dispersion_imag
_atom_type_scat_source
C C 0.0033 0.0016 'International Tables Vol C Tables 4.2.6.8 and 6.1.1.4'
H H 0.0000 0.0000 'International Tables Vol C Tables 4.2.6.8 and 6.1.1.4'
N N 0.0061 0.0033 'International Tables Vol C Tables 4.2.6.8 and 6.1.1.4'
O O 0.0106 0.0060 'International Tables Vol C Tables 4.2.6.8 and 6.1.1.4'
Cl Cl 0.1484 0.1585 'International Tables Vol C Tables 4.2.6.8 and 6.1.1.4'
Cu Cu 0.3201 1.2651 'International Tables Vol C Tables 4.2.6.8 and 6.1.1.4'

loop_
_geom_angle_atom_site_label_1
_geom_angle_atom_site_label_2
_geom_angle_atom_site_label_3
_geom_angle
N1 Cu1 O1 83.91(13)
N1 Cu1 N2 83.63(14)
O1 Cu1 N2 164.67(13)
N1 Cu1 N3 179.30(17)
O1 Cu1 N3 96.19(14)
N2 Cu1 N3 96.16(15)
O3 Cu2 O2 85.73(12)
O3 Cu2 N5 92.64(14)
O2 Cu2 N5 169.26(14)
O3 Cu2 N4 170.37(14)
O2 Cu2 N4 97.12(13)
N5 Cu2 N4 82.84(16)
O3 Cu2 O4 100.55(14)
O2 Cu2 O4 93.90(12)
N5 Cu2 O4 96.84(14)
N4 Cu2 O4 88.47(14)
C1 O1 Cu1 110.9(2)
C7 O2 Cu2 109.3(2)
C8 O3 Cu2 111.2(3)
Cu2 O4 H4A 115.5
Cu2 O4 H4B 106.8
H4A O4 H4B 107.4
C7 N1 C2 130.8(4)
C7 N1 Cu1 115.2(3)
C2 N1 Cu1 113.7(3)
C8 N2 C9 119.6(4)
C8 N2 Cu1 111.8(3)
C9 N2 Cu1 128.5(3)
C11 N3 Cu1 117.6(3)
C11 N3 H3A 107.9
Cu1 N3 H3A 107.9
C11 N3 H3B 107.9
Cu1 N3 H3B 107.9
H3A N3 H3B 107.2
C12 N4 C23 118.1(4)
C12 N4 Cu2 130.0(3)
C23 N4 Cu2 111.3(3)
C21 N5 C22 119.3(4)
C21 N5 Cu2 128.9(3)
C22 N5 Cu2 111.6(3)
O1 C1 C6 122.1(4)
O1 C1 C2 119.4(4)
C6 C1 C2 118.5(4)
C3 C2 N1 127.6(4)
C3 C2 C1 120.5(4)
N1 C2 C1 111.8(4)
C4 C3 C2 119.7(4)
C4 C3 H3 120.1
C2 C3 H3 120.1
C5 C4 C3 119.3(4)
C5 C4 H4 120.3
C3 C4 H4 120.3
C6 C5 C4 121.3(4)
C6 C5 H5 119.4
C4 C5 H5 119.4
C5 C6 C1 120.7(4)
C5 C6 H6 119.7
C1 C6 H6 119.7
O2 C7 N1 129.7(4)
O2 C7 C8 117.7(3)
N1 C7 C8 112.6(4)
O3 C8 N2 127.6(4)
O3 C8 C7 115.7(4)
N2 C8 C7 116.6(4)
N2 C9 C10 111.2(4)
N2 C9 H9A 109.4
C10 C9 H9A 109.4
N2 C9 H9B 109.4
C10 C9 H9B 109.4
H9A C9 H9B 108.0
C11 C10 C9 115.0(5)
C11 C10 H10A 108.5
C9 C10 H10A 108.5
C11 C10 H10B 108.5
C9 C10 H10B 108.5
H10A C10 H10B 107.5
C10 C11 N3 112.1(4)
C10 C11 H11A 109.2
N3 C11 H11A 109.2
C10 C11 H11B 109.2
N3 C11 H11B 109.2
H11A C11 H11B 107.9
N4 C12 C13 122.4(5)
N4 C12 H12 118.8
C13 C12 H12 118.8
C14 C13 C12 119.5(5)
C14 C13 H13 120.2
C12 C13 H13 120.2
C13 C14 C15 119.8(5)
C13 C14 H14 120.1
C15 C14 H14 120.1
C23 C15 C14 116.2(4)
C23 C15 C16 118.4(5)
C14 C15 C16 125.4(5)
C17 C16 C15 121.6(5)
C17 C16 H16 119.2
C15 C16 H16 119.2
C16 C17 C18 121.6(5)
C16 C17 H17 119.2
C18 C17 H17 119.2
C19 C18 C22 116.4(5)
C19 C18 C17 125.3(5)
C22 C18 C17 118.3(5)
C20 C19 C18 121.0(5)
C20 C19 H19 119.5
C18 C19 H19 119.5
C19 C20 C21 119.3(6)
C19 C20 H20 120.3
C21 C20 H20 120.3
N5 C21 C20 121.4(5)
N5 C21 H21 119.3
C20 C21 H21 119.3
N5 C22 C18 122.5(5)
N5 C22 C23 117.4(4)
C18 C22 C23 120.1(4)
N4 C23 C15 123.9(5)
N4 C23 C22 116.0(4)
C15 C23 C22 120.1(4)
H5A O5 H5B 105.2
H6A O6 H6B 103.5
O9A Cl1 O7 116.5(6)
O9A Cl1 O8B 129.0(7)
O7 Cl1 O8B 113.2(4)
O9A Cl1 O10A 112.1(6)
O7 Cl1 O10A 108.4(5)
O8B Cl1 O10A 59.9(9)
O9A Cl1 O10B 65.0(8)
O7 Cl1 O10B 108.1(4)
O8B Cl1 O10B 109.6(4)
O10A Cl1 O10B 54.0(9)
O9A Cl1 O9B 42.4(8)
O7 Cl1 O9B 108.8(4)
O8B Cl1 O9B 109.9(4)
O10A Cl1 O9B 142.1(6)
O10B Cl1 O9B 107.0(4)
O9A Cl1 O8A 108.8(6)
O7 Cl1 O8A 105.2(6)
O8B Cl1 O8A 45.3(8)
O10A Cl1 O8A 105.0(6)
O10B Cl1 O8A 145.0(7)
O9B Cl1 O8A 71.4(8)

loop_
_geom_bond_atom_site_label_1
_geom_bond_atom_site_label_2
_geom_bond_distance
Cu1 N1 1.922(3)
Cu1 O1 1.945(3)
Cu1 N2 1.963(3)
Cu1 N3 1.982(4)
Cu2 O3 1.941(3)
Cu2 O2 1.970(3)
Cu2 N5 1.993(3)
Cu2 N4 2.005(4)
Cu2 O4 2.225(3)
O1 C1 1.344(5)
O2 C7 1.275(5)
O3 C8 1.280(5)
O4 H4A 0.9426
O4 H4B 0.9003
N1 C7 1.296(5)
N1 C2 1.396(5)
N2 C8 1.289(5)
N2 C9 1.458(6)
N3 C11 1.497(6)
N3 H3A 0.9000
N3 H3B 0.9000
N4 C12 1.300(6)
N4 C23 1.360(5)
N5 C21 1.321(6)
N5 C22 1.346(6)
C1 C6 1.388(6)
C1 C2 1.404(6)
C2 C3 1.394(6)
C3 C4 1.387(6)
C3 H3 0.9300
C4 C5 1.385(7)
C4 H4 0.9300
C5 C6 1.369(7)
C5 H5 0.9300
C6 H6 0.9300
C7 C8 1.513(6)
C9 C10 1.506(7)
C9 H9A 0.9700
C9 H9B 0.9700
C10 C11 1.495(7)
C10 H10A 0.9700
C10 H10B 0.9700
C11 H11A 0.9700
C11 H11B 0.9700
C12 C13 1.406(7)
C12 H12 0.9300
C13 C14 1.351(8)
C13 H13 0.9300
C14 C15 1.409(8)
C14 H14 0.9300
C15 C23 1.384(6)
C15 C16 1.442(7)
C16 C17 1.327(8)
C16 H16 0.9300
C17 C18 1.421(7)
C17 H17 0.9300
C18 C19 1.384(7)
C18 C22 1.408(6)
C19 C20 1.349(8)
C19 H19 0.9300
C20 C21 1.400(7)
C20 H20 0.9300
C21 H21 0.9300
C22 C23 1.428(7)
O5 H5A 0.9117
O5 H5B 0.8854
O6 H6A 0.8822
O6 H6B 0.8574
Cl1 O9A 1.322(8)
Cl1 O7 1.369(4)
Cl1 O8B 1.373(5)
Cl1 O10A 1.394(9)
Cl1 O10B 1.396(5)
Cl1 O9B 1.397(6)
Cl1 O8A 1.434(9)

loop_
_geom_torsion_atom_site_label_1
_geom_torsion_atom_site_label_2
_geom_torsion_atom_site_label_3
_geom_torsion_atom_site_label_4
_geom_torsion
N1 Cu1 O1 C1 -4.7(3)
N2 Cu1 O1 C1 -40.5(7)
N3 Cu1 O1 C1 176.0(3)
O3 Cu2 O2 C7 5.4(3)
N5 Cu2 O2 C7 87.0(8)
N4 Cu2 O2 C7 176.1(3)
O4 Cu2 O2 C7 -94.9(3)
O2 Cu2 O3 C8 -3.4(3)
N5 Cu2 O3 C8 -172.8(3)
N4 Cu2 O3 C8 -111.1(8)
O4 Cu2 O3 C8 89.7(3)
O1 Cu1 N1 C7 -169.7(3)
N2 Cu1 N1 C7 1.4(3)
N3 Cu1 N1 C7 -71(13)
O1 Cu1 N1 C2 4.7(3)
N2 Cu1 N1 C2 175.8(3)
N3 Cu1 N1 C2 103(12)
N1 Cu1 N2 C8 1.3(3)
O1 Cu1 N2 C8 37.1(8)
N3 Cu1 N2 C8 -179.4(3)
N1 Cu1 N2 C9 177.4(4)
O1 Cu1 N2 C9 -146.8(5)
N3 Cu1 N2 C9 -3.3(5)
N1 Cu1 N3 C11 88(13)
O1 Cu1 N3 C11 -173.1(4)
N2 Cu1 N3 C11 16.0(4)
O3 Cu2 N4 C12 118.7(8)
O2 Cu2 N4 C12 12.0(5)
N5 Cu2 N4 C12 -178.8(5)
O4 Cu2 N4 C12 -81.8(4)
O3 Cu2 N4 C23 -70.3(9)
O2 Cu2 N4 C23 -177.1(3)
N5 Cu2 N4 C23 -7.9(3)
O4 Cu2 N4 C23 89.2(3)
O3 Cu2 N5 C21 -5.8(4)
O2 Cu2 N5 C21 -86.8(9)
N4 Cu2 N5 C21 -177.3(4)
O4 Cu2 N5 C21 95.1(4)
O3 Cu2 N5 C22 178.1(3)
O2 Cu2 N5 C22 97.1(8)
N4 Cu2 N5 C22 6.7(3)
O4 Cu2 N5 C22 -80.9(3)
Cu1 O1 C1 C6 -178.0(3)
Cu1 O1 C1 C2 4.0(5)
C7 N1 C2 C3 -9.9(7)
Cu1 N1 C2 C3 176.8(3)
C7 N1 C2 C1 169.5(4)
Cu1 N1 C2 C1 -3.8(4)
O1 C1 C2 C3 179.3(4)
C6 C1 C2 C3 1.2(6)
O1 C1 C2 N1 -0.2(5)
C6 C1 C2 N1 -178.3(4)
N1 C2 C3 C4 178.6(4)
C1 C2 C3 C4 -0.8(6)
C2 C3 C4 C5 0.0(7)
C3 C4 C5 C6 0.3(7)
C4 C5 C6 C1 0.2(7)
O1 C1 C6 C5 -178.9(4)
C2 C1 C6 C5 -0.9(7)
Cu2 O2 C7 N1 176.1(4)
Cu2 O2 C7 C8 -6.2(4)
C2 N1 C7 O2 1.3(8)
Cu1 N1 C7 O2 174.5(4)
C2 N1 C7 C8 -176.6(4)
Cu1 N1 C7 C8 -3.3(5)
Cu2 O3 C8 N2 178.0(4)
Cu2 O3 C8 C7 1.1(5)
C9 N2 C8 O3 3.2(8)
Cu1 N2 C8 O3 179.7(4)
C9 N2 C8 C7 -179.9(4)
Cu1 N2 C8 C7 -3.4(5)
O2 C7 C8 O3 3.7(6)
N1 C7 C8 O3 -178.2(4)
O2 C7 C8 N2 -173.5(4)
N1 C7 C8 N2 4.6(6)
C8 N2 C9 C10 -161.3(5)
Cu1 N2 C9 C10 22.9(7)
N2 C9 C10 C11 -59.5(6)
C9 C10 C11 N3 77.1(6)
Cu1 N3 C11 C10 -50.3(6)
C23 N4 C12 C13 0.4(7)
Cu2 N4 C12 C13 170.9(4)
N4 C12 C13 C14 -0.6(9)
C12 C13 C14 C15 1.1(8)
C13 C14 C15 C23 -1.4(8)
C13 C14 C15 C16 178.9(5)
C23 C15 C16 C17 0.9(7)
C14 C15 C16 C17 -179.4(5)
C15 C16 C17 C18 -0.8(8)
C16 C17 C18 C19 179.6(5)
C16 C17 C18 C22 -0.3(7)
C22 C18 C19 C20 -1.0(7)
C17 C18 C19 C20 179.0(5)
C18 C19 C20 C21 -0.3(8)
C22 N5 C21 C20 -0.3(7)
Cu2 N5 C21 C20 -176.0(4)
C19 C20 C21 N5 1.0(8)
C21 N5 C22 C18 -1.2(7)
Cu2 N5 C22 C18 175.3(3)
C21 N5 C22 C23 179.2(4)
Cu2 N5 C22 C23 -4.4(5)
C19 C18 C22 N5 1.8(7)
C17 C18 C22 N5 -178.2(4)
C19 C18 C22 C23 -178.5(4)
C17 C18 C22 C23 1.4(6)
C12 N4 C23 C15 -0.8(7)
Cu2 N4 C23 C15 -172.9(4)
C12 N4 C23 C22 180.0(4)
Cu2 N4 C23 C22 7.8(5)
C14 C15 C23 N4 1.2(7)
C16 C15 C23 N4 -179.0(4)
C14 C15 C23 C22 -179.5(4)
C16 C15 C23 C22 0.2(7)
N5 C22 C23 N4 -2.4(6)
C18 C22 C23 N4 178.0(4)
N5 C22 C23 C15 178.3(4)
C18 C22 C23 C15 -1.4(6)
